data_4026706
loop_
_publ_author_name
'Noriko Okamoto'
'Yoshihisa Miwa'
'Hideki Minami'
'Kei Takeda'
'Reiko Yanada'

_publ_section_title
;
 Regio- and Stereoselective Multisubstituted Enol Ester Synthesis
;
_journal_name_full 'Journal of Organic Chemistry'
_journal_page_first 9133
_journal_page_last 9138
_journal_paper_doi 10.1021/jo201609r
_journal_volume 76
_journal_year 2011
_chemical_formula_moiety 'C18 H17 I O3 '
_chemical_formula_sum 'C18 H17 I O3'
_chemical_formula_weight 408.23
_space_group_IT_number 14
_symmetry_cell_setting monoclinic
_symmetry_Int_Tables_number 14
_symmetry_space_group_name_Hall '-P 2ybc'
_symmetry_space_group_name_H-M 'P 1 21/c 1'
_cell_angle_alpha 90.0000
_cell_angle_beta 98.93(3)
_cell_angle_gamma 90.0000
_cell_formula_units_Z 4
_cell_length_a 5.967(5)
_cell_length_b 14.634(16)
_cell_length_c 19.764(18)
_cell_measurement_reflns_used 14152
_cell_measurement_temperature 296.1
_cell_measurement_theta_max 27.5
_cell_measurement_theta_min 3.4
_cell_volume 1705(3)
_computing_cell_refinement PROCESS-AUTO
_computing_data_collection PROCESS-AUTO
_computing_data_reduction CrystalStructure
_computing_publication_material 'CrystalStructure 3.8'
_computing_structure_refinement CRYSTALS
_computing_structure_solution SIR92
_diffrn_ambient_temperature 296.1
_diffrn_detector_area_resol_mean 10.00
_diffrn_measured_fraction_theta_full 0.992
_diffrn_measured_fraction_theta_max 0.992
_diffrn_measurement_device_type 'Rigaku RAXIS-RAPID'
_diffrn_measurement_method \w
_diffrn_radiation_type 'Mo K\a'
_diffrn_radiation_wavelength 0.71075
_diffrn_reflns_av_R_equivalents 0.025
_diffrn_reflns_limit_h_max 7
_diffrn_reflns_limit_h_min -7
_diffrn_reflns_limit_k_max 19
_diffrn_reflns_limit_k_min -19
_diffrn_reflns_limit_l_max 25
_diffrn_reflns_limit_l_min -20
_diffrn_reflns_number 15661
_diffrn_reflns_theta_full 27.49
_diffrn_reflns_theta_max 27.49
_exptl_absorpt_coefficient_mu 1.888
_exptl_absorpt_correction_T_max 0.624
_exptl_absorpt_correction_T_min 0.211
_exptl_absorpt_correction_type multi-scan
_exptl_absorpt_process_details
;
    Higashi, T. (1995). Program for Absorption Correction.
    Rigaku Corporation, Tokyo, Japan.
;
_exptl_crystal_colour light
_exptl_crystal_density_diffrn 1.590
_exptl_crystal_description block
_exptl_crystal_F_000 808.00
_exptl_crystal_size_max 0.38
_exptl_crystal_size_mid 0.25
_exptl_crystal_size_min 0.25
_refine_diff_density_max 0.43
_refine_diff_density_min -0.77
_refine_ls_extinction_method none
_refine_ls_goodness_of_fit_ref 1.963
_refine_ls_hydrogen_treatment refall
_refine_ls_number_parameters 216
_refine_ls_number_reflns 3191
_refine_ls_R_factor_gt 0.0292
_refine_ls_shift/su_max 0.0155
_refine_ls_structure_factor_coef F
_refine_ls_weighting_details 'w = 1/\s^2^(Fo)'
_refine_ls_weighting_scheme sigma
_refine_ls_wR_factor_ref 0.0369
_reflns_number_gt 3179
_reflns_number_total 3879
_reflns_threshold_expression F^2^>2.0\s(F^2^)
_cod_data_source_file jo201609r_si_004.cif
_cod_data_source_block '_110217-1'
_cod_original_formula_sum 'C18 H17 I O3 '
_cod_database_code 4026706

loop_
_symmetry_equiv_pos_site_id
_symmetry_equiv_pos_as_xyz
1 +X,+Y,+Z
2 -X,1/2+Y,1/2-Z
3 -X,-Y,-Z
4 +X,1/2-Y,1/2+Z

loop_
_atom_site_label
_atom_site_type_symbol
_atom_site_fract_x
_atom_site_fract_y
_atom_site_fract_z
_atom_site_U_iso_or_equiv
_atom_site_adp_type
_atom_site_occupancy
_atom_site_symmetry_multiplicity
_atom_site_calc_flag
_atom_site_refinement_flags
I(1) I 0.63653(4) -0.06013(2) 0.811910(10) 0.05003(8) Uani 1.00 1 d .
O(1) O 0.6368(4) 0.2016(2) 0.83109(15) 0.0821(11) Uani 1.00 1 d .
O(2) O 0.3825(3) 0.12003(17) 0.76132(11) 0.0422(7) Uani 1.00 1 d .
O(3) O 0.5701(4) 0.3704(2) 0.51777(13) 0.0603(9) Uani 1.00 1 d .
C(1) C 0.6666(5) 0.0246(2) 0.72735(16) 0.0353(9) Uani 1.00 1 d .
C(5) C 0.5608(5) 0.1708(2) 0.66609(16) 0.0344(9) Uani 1.00 1 d .
C(6) C 0.5475(5) 0.1009(2) 0.71905(17) 0.0355(9) Uani 1.00 1 d .
C(7) C 0.5807(5) 0.3053(2) 0.56747(17) 0.0415(10) Uani 1.00 1 d .
C(8) C 0.7707(5) 0.2857(2) 0.61481(17) 0.0428(10) Uani 1.00 1 d .
C(9) C 0.3826(5) 0.2573(2) 0.56916(18) 0.0455(11) Uani 1.00 1 d .
C(10) C 0.3706(5) 0.1917(2) 0.61782(17) 0.0424(10) Uani 1.00 1 d .
C(11) C 0.8346(5) -0.0619(2) 0.56325(18) 0.0451(10) Uani 1.00 1 d .
C(12) C 1.0212(5) -0.0490(2) 0.69956(19) 0.0435(10) Uani 1.00 1 d .
C(13) C 0.7592(5) 0.2185(2) 0.66284(17) 0.0407(10) Uani 1.00 1 d .
C(14) C 1.0501(5) -0.0980(2) 0.58442(18) 0.0399(10) Uani 1.00 1 d .
C(15) C 0.8045(5) -0.0132(2) 0.67818(17) 0.0344(9) Uani 1.00 1 d .
C(16) C 1.1775(5) -0.1481(2) 0.53565(19) 0.0566(13) Uani 1.00 1 d .
C(17) C 0.4459(7) 0.1761(2) 0.81562(19) 0.0529(12) Uani 1.00 1 d .
C(18) C 0.7159(5) -0.0203(2) 0.60872(18) 0.0426(10) Uani 1.00 1 d .
C(20) C 1.1405(5) -0.0904(2) 0.65373(19) 0.0442(10) Uani 1.00 1 d .
C(21) C 0.2494(7) 0.1956(3) 0.8519(2) 0.0862(18) Uani 1.00 1 d .
C(22) C 0.7655(8) 0.4236(3) 0.5143(2) 0.091(2) Uani 1.00 1 d .
H(1) H 0.9081 0.3181 0.6136 0.052 Uiso 1.00 1 c R
H(2) H 0.2533 0.2708 0.5362 0.054 Uiso 1.00 1 c R
H(3) H 0.2323 0.1599 0.6189 0.051 Uiso 1.00 1 c R
H(4) H 0.7675 -0.0671 0.5166 0.054 Uiso 1.00 1 c R
H(5) H 1.0862 -0.0451 0.7465 0.051 Uiso 1.00 1 c R
H(6) H 0.8912 0.2044 0.6946 0.049 Uiso 1.00 1 c R
H(7) H 0.5703 0.0045 0.5926 0.051 Uiso 1.00 1 c R
H(8) H 1.2886 -0.1133 0.6691 0.053 Uiso 1.00 1 c R
H(9) H 1.1431 -0.2115 0.5363 0.069 Uiso 1.00 1 c R
H(10) H 1.3359 -0.1395 0.5491 0.069 Uiso 1.00 1 c R
H(11) H 1.1334 -0.1249 0.4907 0.069 Uiso 1.00 1 c R
H(12) H 0.2426 0.1510 0.8865 0.107 Uiso 1.00 1 c R
H(13) H 0.1126 0.1942 0.8201 0.107 Uiso 1.00 1 c R
H(14) H 0.2685 0.2544 0.8723 0.107 Uiso 1.00 1 c R
H(15) H 0.7631 0.4762 0.5423 0.111 Uiso 1.00 1 c R
H(16) H 0.7687 0.4419 0.4683 0.111 Uiso 1.00 1 c R
H(17) H 0.8968 0.3883 0.5302 0.111 Uiso 1.00 1 c R

loop_
_atom_site_aniso_label
_atom_site_aniso_U_11
_atom_site_aniso_U_22
_atom_site_aniso_U_33
_atom_site_aniso_U_12
_atom_site_aniso_U_13
_atom_site_aniso_U_23
I(1) 0.05652(17) 0.0538(2) 0.04091(16) -0.00019(13) 0.01128(12) 0.01348(13)
O(1) 0.074(2) 0.094(2) 0.080(2) -0.0246(18) 0.0192(16) -0.045(2)
O(2) 0.0412(12) 0.0498(17) 0.0381(13) 0.0012(11) 0.0135(10) -0.0055(12)
O(3) 0.0708(17) 0.056(2) 0.0544(17) 0.0058(15) 0.0112(14) 0.0200(15)
C(1) 0.0401(17) 0.037(2) 0.0298(17) -0.0050(16) 0.0074(14) -0.0005(16)
C(5) 0.0385(17) 0.031(2) 0.0350(18) 0.0044(15) 0.0091(14) -0.0037(15)
C(6) 0.0353(16) 0.040(2) 0.0313(17) -0.0028(16) 0.0072(14) -0.0055(16)
C(7) 0.056(2) 0.035(2) 0.0363(19) 0.0097(17) 0.0148(16) -0.0017(17)
C(8) 0.0398(18) 0.045(2) 0.045(2) -0.0014(16) 0.0112(15) 0.0021(18)
C(9) 0.0425(19) 0.052(2) 0.040(2) 0.0075(18) 0.0007(16) 0.0023(19)
C(10) 0.0367(17) 0.044(2) 0.046(2) -0.0008(16) 0.0045(15) -0.0011(18)
C(11) 0.055(2) 0.047(2) 0.0329(19) 0.0078(18) 0.0056(16) -0.0033(17)
C(12) 0.0422(19) 0.047(2) 0.040(2) -0.0023(17) 0.0021(16) -0.0054(18)
C(13) 0.0369(17) 0.044(2) 0.040(2) 0.0024(16) 0.0041(15) 0.0024(17)
C(14) 0.0452(19) 0.034(2) 0.042(2) -0.0015(16) 0.0123(16) -0.0037(17)
C(15) 0.0383(17) 0.028(2) 0.0371(19) -0.0031(14) 0.0057(14) -0.0002(15)
C(16) 0.061(2) 0.057(3) 0.054(2) 0.004(2) 0.0154(19) -0.010(2)
C(17) 0.067(2) 0.051(2) 0.043(2) 0.009(2) 0.0177(19) -0.007(2)
C(18) 0.0450(19) 0.043(2) 0.040(2) 0.0085(17) 0.0049(16) 0.0015(18)
C(20) 0.0373(18) 0.047(2) 0.048(2) 0.0033(16) 0.0056(16) -0.0063(18)
C(21) 0.093(3) 0.109(4) 0.064(3) 0.030(3) 0.038(2) -0.019(3)
C(22) 0.104(3) 0.071(4) 0.102(4) -0.001(3) 0.029(3) 0.044(3)

loop_
_atom_type_symbol
_atom_type_description
_atom_type_scat_dispersion_real
_atom_type_scat_dispersion_imag
_atom_type_scat_source
C C 0.003 0.002
;
International Tables for Crystallography
(1992, Vol. C, Tables 4.2.6.8 and 6.1.1.4)
;
H H 0.000 0.000
;
International Tables for Crystallography
(1992, Vol. C, Table 6.1.1.4)
;
I I -0.474 1.812
;
International Tables for Crystallography
(1992, Vol. C, Tables 4.2.6.8 and 6.1.1.4)
;
O O 0.011 0.006
;
International Tables for Crystallography
(1992, Vol. C, Tables 4.2.6.8 and 6.1.1.4)
;

loop_
_geom_angle_atom_site_label_1
_geom_angle_atom_site_label_2
_geom_angle_atom_site_label_3
_geom_angle
_geom_angle_publ_flag
C(6) O(2) C(17) 116.9(2) yes
C(7) O(3) C(22) 118.3(2) yes
I(1) C(1) C(6) 119.0(2) yes
I(1) C(1) C(15) 115.3(2) yes
C(6) C(1) C(15) 125.4(3) yes
C(6) C(5) C(10) 120.5(2) yes
C(6) C(5) C(13) 121.6(2) yes
C(10) C(5) C(13) 117.9(3) yes
O(2) C(6) C(1) 120.3(3) yes
O(2) C(6) C(5) 113.7(2) yes
C(1) C(6) C(5) 126.0(3) yes
O(3) C(7) C(8) 125.0(3) yes
O(3) C(7) C(9) 115.4(2) yes
C(8) C(7) C(9) 119.6(3) yes
C(7) C(8) C(13) 119.4(3) yes
C(7) C(9) C(10) 120.9(2) yes
C(5) C(10) C(9) 120.4(3) yes
C(14) C(11) C(18) 121.2(3) yes
C(15) C(12) C(20) 121.0(3) yes
C(5) C(13) C(8) 121.8(2) yes
C(11) C(14) C(16) 121.7(3) yes
C(11) C(14) C(20) 117.5(3) yes
C(16) C(14) C(20) 120.7(2) yes
C(1) C(15) C(12) 121.7(2) yes
C(1) C(15) C(18) 120.7(2) yes
C(12) C(15) C(18) 117.4(3) yes
O(1) C(17) O(2) 122.0(3) yes
O(1) C(17) C(21) 127.4(3) yes
O(2) C(17) C(21) 110.6(3) yes
C(11) C(18) C(15) 121.5(3) yes
C(12) C(20) C(14) 121.4(3) yes
C(7) C(8) H(1) 120.0 no
C(13) C(8) H(1) 120.6 no
C(7) C(9) H(2) 119.0 no
C(10) C(9) H(2) 120.1 no
C(5) C(10) H(3) 119.6 no
C(9) C(10) H(3) 119.9 no
C(14) C(11) H(4) 119.4 no
C(18) C(11) H(4) 119.3 no
C(15) C(12) H(5) 119.4 no
C(20) C(12) H(5) 119.7 no
C(5) C(13) H(6) 119.1 no
C(8) C(13) H(6) 119.1 no
C(14) C(16) H(9) 109.6 no
C(14) C(16) H(10) 109.6 no
C(14) C(16) H(11) 109.3 no
H(9) C(16) H(10) 109.5 no
H(9) C(16) H(11) 109.5 no
H(10) C(16) H(11) 109.5 no
C(11) C(18) H(7) 119.3 no
C(15) C(18) H(7) 119.2 no
C(12) C(20) H(8) 119.6 no
C(14) C(20) H(8) 119.0 no
C(17) C(21) H(12) 109.9 no
C(17) C(21) H(13) 109.6 no
C(17) C(21) H(14) 108.9 no
H(12) C(21) H(13) 109.5 no
H(12) C(21) H(14) 109.5 no
H(13) C(21) H(14) 109.5 no
O(3) C(22) H(15) 109.3 no
O(3) C(22) H(16) 110.0 no
O(3) C(22) H(17) 109.2 no
H(15) C(22) H(16) 109.5 no
H(15) C(22) H(17) 109.5 no
H(16) C(22) H(17) 109.5 no

loop_
_geom_bond_atom_site_label_1
_geom_bond_atom_site_label_2
_geom_bond_distance
_geom_bond_publ_flag
I(1) C(1) 2.110(3) yes
O(1) C(17) 1.192(4) yes
O(2) C(6) 1.414(4) yes
O(2) C(17) 1.358(4) yes
O(3) C(7) 1.363(4) yes
O(3) C(22) 1.412(5) yes
C(1) C(6) 1.321(4) yes
C(1) C(15) 1.475(4) yes
C(5) C(6) 1.474(4) yes
C(5) C(10) 1.398(4) yes
C(5) C(13) 1.385(4) yes
C(7) C(8) 1.383(4) yes
C(7) C(9) 1.380(5) yes
C(8) C(13) 1.376(5) yes
C(9) C(10) 1.369(5) yes
C(11) C(14) 1.394(4) yes
C(11) C(18) 1.370(5) yes
C(12) C(15) 1.399(4) yes
C(12) C(20) 1.376(5) yes
C(14) C(16) 1.507(5) yes
C(14) C(20) 1.397(4) yes
C(15) C(18) 1.396(4) yes
C(17) C(21) 1.494(6) yes
C(8) H(1) 0.950 no
C(9) H(2) 0.950 no
C(10) H(3) 0.950 no
C(11) H(4) 0.950 no
C(12) H(5) 0.950 no
C(13) H(6) 0.950 no
C(16) H(9) 0.950 no
C(16) H(10) 0.950 no
C(16) H(11) 0.950 no
C(18) H(7) 0.950 no
C(20) H(8) 0.950 no
C(21) H(12) 0.950 no
C(21) H(13) 0.950 no
C(21) H(14) 0.950 no
C(22) H(15) 0.950 no
C(22) H(16) 0.950 no
C(22) H(17) 0.950 no

loop_
_geom_contact_atom_site_label_1
_geom_contact_atom_site_label_2
_geom_contact_distance
_geom_contact_site_symmetry_2
I(1) O(2) 3.127(2) .
I(1) C(6) 2.984(3) .
I(1) C(7) 3.493(3) 2_646
I(1) C(9) 3.572(3) 2_646
I(1) C(12) 3.436(3) .
I(1) C(15) 3.047(3) .
O(1) O(2) 2.232(3) .
O(1) C(1) 3.326(4) .
O(1) C(5) 3.253(4) .
O(1) C(6) 2.644(4) .
O(1) C(13) 3.522(4) .
O(1) C(16) 3.477(4) 2_756
O(1) C(20) 3.316(5) 2_756
O(1) C(21) 2.412(5) .
O(2) I(1) 3.127(2) .
O(2) O(1) 2.232(3) .
O(2) C(1) 2.372(4) .
O(2) C(5) 2.418(4) .
O(2) C(10) 3.014(4) .
O(2) C(12) 3.383(4) 1_455
O(2) C(13) 3.504(4) .
O(2) C(21) 2.346(5) .
O(3) C(8) 2.436(4) .
O(3) C(9) 2.319(4) .
O(3) C(10) 3.592(4) .
C(1) O(1) 3.326(4) .
C(1) O(2) 2.372(4) .
C(1) C(5) 2.492(4) .
C(1) C(10) 3.549(4) .
C(1) C(12) 2.510(4) .
C(1) C(13) 3.195(5) .
C(1) C(17) 3.227(5) .
C(1) C(18) 2.496(4) .
C(5) O(1) 3.253(4) .
C(5) O(2) 2.418(4) .
C(5) C(1) 2.492(4) .
C(5) C(7) 2.786(4) .
C(5) C(8) 2.412(4) .
C(5) C(9) 2.402(4) .
C(5) C(15) 3.052(4) .
C(5) C(17) 3.137(5) .
C(5) C(18) 3.209(5) .
C(6) I(1) 2.984(3) .
C(6) O(1) 2.644(4) .
C(6) C(10) 2.495(4) .
C(6) C(13) 2.496(5) .
C(6) C(15) 2.486(4) .
C(6) C(17) 2.362(5) .
C(6) C(18) 3.097(5) .
C(7) I(1) 3.493(3) 2_656
C(7) C(5) 2.786(4) .
C(7) C(10) 2.391(5) .
C(7) C(13) 2.383(4) .
C(7) C(16) 3.527(5) 3_756
C(7) C(22) 2.383(6) .
C(8) O(3) 2.436(4) .
C(8) C(5) 2.412(4) .
C(8) C(9) 2.388(4) .
C(8) C(10) 2.765(4) .
C(8) C(22) 2.829(6) .
C(9) I(1) 3.572(3) 2_656
C(9) O(3) 2.319(4) .
C(9) C(5) 2.402(4) .
C(9) C(8) 2.388(4) .
C(9) C(13) 2.740(4) .
C(10) O(2) 3.014(4) .
C(10) O(3) 3.592(4) .
C(10) C(1) 3.549(4) .
C(10) C(6) 2.495(4) .
C(10) C(7) 2.391(5) .
C(10) C(8) 2.765(4) .
C(10) C(13) 2.384(4) .
C(11) C(12) 2.757(4) .
C(11) C(15) 2.414(5) .
C(11) C(16) 2.535(5) .
C(11) C(20) 2.385(4) .
C(12) I(1) 3.436(3) .
C(12) O(2) 3.383(4) 1_655
C(12) C(1) 2.510(4) .
C(12) C(11) 2.757(4) .
C(12) C(14) 2.417(5) .
C(12) C(18) 2.388(4) .
C(13) O(1) 3.522(4) .
C(13) O(2) 3.504(4) .
C(13) C(1) 3.195(5) .
C(13) C(6) 2.496(5) .
C(13) C(7) 2.383(4) .
C(13) C(9) 2.740(4) .
C(13) C(10) 2.384(4) .
C(13) C(15) 3.412(5) .
C(14) C(12) 2.417(5) .
C(14) C(15) 2.823(5) .
C(14) C(18) 2.408(5) .
C(15) I(1) 3.047(3) .
C(15) C(5) 3.052(4) .
C(15) C(6) 2.486(4) .
C(15) C(11) 2.414(5) .
C(15) C(13) 3.412(5) .
C(15) C(14) 2.823(5) .
C(15) C(20) 2.414(4) .
C(16) O(1) 3.477(4) 2_746
C(16) C(7) 3.527(5) 3_756
C(16) C(11) 2.535(5) .
C(16) C(20) 2.524(5) .
C(17) C(1) 3.227(5) .
C(17) C(5) 3.137(5) .
C(17) C(6) 2.362(5) .
C(18) C(1) 2.496(4) .
C(18) C(5) 3.209(5) .
C(18) C(6) 3.097(5) .
C(18) C(12) 2.388(4) .
C(18) C(14) 2.408(5) .
C(18) C(20) 2.750(4) .
C(20) O(1) 3.316(5) 2_746
C(20) C(11) 2.385(4) .
C(20) C(15) 2.414(4) .
C(20) C(16) 2.524(5) .
C(20) C(18) 2.750(4) .
C(21) O(1) 2.412(5) .
C(21) O(2) 2.346(5) .
C(22) C(7) 2.383(6) .
C(22) C(8) 2.829(6) .
I(1) H(1) 3.389 2_746
I(1) H(5) 3.344 1_455
I(1) H(5) 3.162 .
I(1) H(8) 3.325 1_455
I(1) H(16) 3.523 4_555
O(1) H(6) 3.295 .
O(1) H(8) 2.745 2_756
O(1) H(9) 3.023 2_756
O(1) H(10) 3.304 2_756
O(1) H(12) 2.843 .
O(1) H(13) 3.103 .
O(1) H(13) 2.883 1_655
O(1) H(14) 2.578 .
O(1) H(16) 3.425 4_555
O(2) H(3) 2.878 .
O(2) H(5) 2.982 1_455
O(2) H(6) 3.265 1_455
O(2) H(12) 2.769 .
O(2) H(13) 2.388 .
O(2) H(14) 3.099 .
O(3) H(1) 2.657 .
O(3) H(2) 2.459 .
O(3) H(9) 3.170 3_756
O(3) H(12) 3.012 4_554
O(3) H(15) 1.945 .
O(3) H(15) 3.109 3_666
O(3) H(16) 1.953 .
O(3) H(16) 3.446 3_666
O(3) H(17) 1.944 .
C(1) H(5) 2.675 .
C(1) H(6) 3.068 .
C(1) H(7) 2.652 .
C(1) H(8) 3.110 1_455
C(5) H(1) 3.268 .
C(5) H(2) 3.261 .
C(5) H(3) 2.042 .
C(5) H(6) 2.025 .
C(5) H(7) 2.840 .
C(6) H(3) 2.654 .
C(6) H(5) 3.592 1_455
C(6) H(6) 2.653 .
C(6) H(7) 2.892 .
C(6) H(8) 3.565 1_455
C(7) H(1) 2.032 .
C(7) H(2) 2.020 .
C(7) H(3) 3.246 .
C(7) H(6) 3.237 .
C(7) H(9) 3.140 3_756
C(7) H(10) 3.435 3_756
C(7) H(11) 3.437 3_756
C(7) H(15) 2.802 .
C(7) H(16) 3.127 .
C(7) H(17) 2.450 .
C(8) H(2) 3.241 .
C(8) H(2) 3.485 1_655
C(8) H(3) 3.303 1_655
C(8) H(6) 2.017 .
C(8) H(9) 3.293 3_756
C(8) H(11) 3.254 3_756
C(8) H(15) 3.131 .
C(8) H(17) 2.450 .
C(9) H(1) 3.217 1_455
C(9) H(1) 3.246 .
C(9) H(3) 2.019 .
C(9) H(4) 3.310 3_656
C(9) H(9) 3.550 3_656
C(9) H(10) 3.532 3_756
C(9) H(17) 3.461 1_455
C(10) H(1) 3.312 1_455
C(10) H(2) 2.020 .
C(10) H(4) 3.222 3_656
C(10) H(6) 3.444 1_455
C(10) H(6) 3.244 .
C(10) H(7) 3.058 .
C(10) H(11) 3.549 3_656
C(11) H(4) 3.585 3_756
C(11) H(7) 2.013 .
C(11) H(8) 3.244 .
C(11) H(9) 2.962 .
C(11) H(10) 3.156 1_455
C(11) H(10) 3.252 .
C(11) H(11) 2.623 .
C(11) H(11) 2.950 3_756
C(11) H(14) 3.078 2_646
C(12) H(7) 3.249 .
C(12) H(8) 2.022 .
C(12) H(14) 3.538 2_646
C(13) H(1) 2.031 .
C(13) H(3) 3.245 .
C(13) H(3) 3.197 1_655
C(13) H(7) 3.539 .
C(13) H(11) 3.478 3_756
C(13) H(13) 3.493 1_655
C(14) H(4) 2.036 .
C(14) H(4) 3.418 3_756
C(14) H(5) 3.270 .
C(14) H(7) 3.259 .
C(14) H(7) 3.429 1_655
C(14) H(8) 2.034 .
C(14) H(9) 2.033 .
C(14) H(10) 2.033 .
C(14) H(11) 2.030 .
C(14) H(14) 3.084 2_646
C(15) H(4) 3.264 .
C(15) H(5) 2.040 .
C(15) H(6) 3.234 .
C(15) H(7) 2.037 .
C(15) H(8) 3.389 1_455
C(15) H(8) 3.268 .
C(15) H(14) 3.552 2_646
C(16) H(2) 3.272 3_656
C(16) H(4) 2.692 .
C(16) H(4) 3.346 3_756
C(16) H(7) 3.306 1_655
C(16) H(8) 2.668 .
C(17) H(8) 3.457 2_756
C(17) H(12) 2.025 .
C(17) H(13) 2.022 .
C(17) H(14) 2.014 .
C(18) H(4) 2.013 .
C(18) H(5) 3.250 .
C(18) H(8) 3.274 1_455
C(18) H(10) 2.956 1_455
C(18) H(11) 3.120 3_756
C(18) H(14) 3.317 2_646
C(20) H(4) 3.247 .
C(20) H(5) 2.022 .
C(20) H(7) 3.306 1_655
C(20) H(9) 2.922 .
C(20) H(10) 2.627 .
C(20) H(11) 3.256 .
C(20) H(13) 3.568 2_646
C(20) H(14) 3.315 2_646
C(21) H(6) 3.492 1_455
C(22) H(1) 2.539 .
C(22) H(9) 3.332 3_756
C(22) H(15) 3.501 3_666
C(22) H(15) 3.506 3_766
C(22) H(16) 3.379 3_766
H(1) I(1) 3.389 2_756
H(1) O(3) 2.657 .
H(1) C(5) 3.268 .
H(1) C(7) 2.032 .
H(1) C(9) 3.246 .
H(1) C(9) 3.217 1_655
H(1) C(10) 3.312 1_655
H(1) C(13) 2.031 .
H(1) C(22) 2.539 .
H(1) H(2) 2.836 1_655
H(1) H(3) 3.007 1_655
H(1) H(5) 3.409 2_756
H(1) H(6) 2.321 .
H(1) H(9) 3.320 3_756
H(1) H(11) 3.485 3_756
H(1) H(15) 2.777 .
H(1) H(16) 3.389 .
H(1) H(17) 1.935 .
H(2) O(3) 2.459 .
H(2) C(5) 3.261 .
H(2) C(7) 2.020 .
H(2) C(8) 3.485 1_455
H(2) C(8) 3.241 .
H(2) C(10) 2.020 .
H(2) C(16) 3.272 3_656
H(2) H(1) 2.836 1_455
H(2) H(3) 2.320 .
H(2) H(4) 3.154 3_656
H(2) H(9) 2.711 3_656
H(2) H(11) 3.128 3_656
H(2) H(12) 3.163 4_554
H(2) H(14) 3.275 4_554
H(2) H(17) 2.724 1_455
H(3) O(2) 2.878 .
H(3) C(5) 2.042 .
H(3) C(6) 2.654 .
H(3) C(7) 3.246 .
H(3) C(8) 3.303 1_455
H(3) C(9) 2.019 .
H(3) C(13) 3.197 1_455
H(3) C(13) 3.245 .
H(3) H(1) 3.007 1_455
H(3) H(2) 2.320 .
H(3) H(4) 3.002 3_656
H(3) H(6) 2.783 1_455
H(3) H(7) 3.136 .
H(3) H(9) 3.586 3_656
H(3) H(11) 2.871 3_656
H(4) C(9) 3.310 3_656
H(4) C(10) 3.222 3_656
H(4) C(11) 3.585 3_756
H(4) C(14) 2.036 .
H(4) C(14) 3.418 3_756
H(4) C(15) 3.264 .
H(4) C(16) 2.692 .
H(4) C(16) 3.346 3_756
H(4) C(18) 2.013 .
H(4) C(20) 3.247 .
H(4) H(2) 3.154 3_656
H(4) H(3) 3.002 3_656
H(4) H(4) 3.542 3_756
H(4) H(7) 2.300 .
H(4) H(7) 2.864 3_656
H(4) H(9) 3.061 .
H(4) H(10) 2.947 1_455
H(4) H(10) 3.516 .
H(4) H(10) 3.310 3_756
H(4) H(11) 2.468 .
H(4) H(11) 2.879 3_756
H(4) H(14) 3.441 2_646
H(5) I(1) 3.162 .
H(5) I(1) 3.344 1_655
H(5) O(2) 2.982 1_655
H(5) C(1) 2.675 .
H(5) C(6) 3.592 1_655
H(5) C(14) 3.270 .
H(5) C(15) 2.040 .
H(5) C(18) 3.250 .
H(5) C(20) 2.022 .
H(5) H(1) 3.409 2_746
H(5) H(8) 2.316 .
H(6) O(1) 3.295 .
H(6) O(2) 3.265 1_655
H(6) C(1) 3.068 .
H(6) C(5) 2.025 .
H(6) C(6) 2.653 .
H(6) C(7) 3.237 .
H(6) C(8) 2.017 .
H(6) C(10) 3.244 .
H(6) C(10) 3.444 1_655
H(6) C(15) 3.234 .
H(6) C(21) 3.492 1_655
H(6) H(1) 2.321 .
H(6) H(3) 2.783 1_655
H(6) H(13) 2.629 1_655
H(7) C(1) 2.652 .
H(7) C(5) 2.840 .
H(7) C(6) 2.892 .
H(7) C(10) 3.058 .
H(7) C(11) 2.013 .
H(7) C(12) 3.249 .
H(7) C(13) 3.539 .
H(7) C(14) 3.429 1_455
H(7) C(14) 3.259 .
H(7) C(15) 2.037 .
H(7) C(16) 3.306 1_455
H(7) C(20) 3.306 1_455
H(7) H(3) 3.136 .
H(7) H(4) 2.300 .
H(7) H(4) 2.864 3_656
H(7) H(8) 2.979 1_455
H(7) H(10) 2.601 1_455
H(7) H(10) 3.542 3_756
H(7) H(11) 3.579 1_455
H(7) H(11) 3.137 3_756
H(8) I(1) 3.325 1_655
H(8) O(1) 2.745 2_746
H(8) C(1) 3.110 1_655
H(8) C(6) 3.565 1_655
H(8) C(11) 3.244 .
H(8) C(12) 2.022 .
H(8) C(14) 2.034 .
H(8) C(15) 3.268 .
H(8) C(15) 3.389 1_655
H(8) C(16) 2.668 .
H(8) C(17) 3.457 2_746
H(8) C(18) 3.274 1_655
H(8) H(5) 2.316 .
H(8) H(7) 2.979 1_655
H(8) H(9) 3.001 .
H(8) H(10) 2.462 .
H(8) H(11) 3.509 .
H(8) H(14) 3.475 2_746
H(9) O(1) 3.023 2_746
H(9) O(3) 3.170 3_756
H(9) C(7) 3.140 3_756
H(9) C(8) 3.293 3_756
H(9) C(9) 3.550 3_656
H(9) C(11) 2.962 .
H(9) C(14) 2.033 .
H(9) C(20) 2.922 .
H(9) C(22) 3.332 3_756
H(9) H(1) 3.320 3_756
H(9) H(2) 2.711 3_656
H(9) H(3) 3.586 3_656
H(9) H(4) 3.061 .
H(9) H(8) 3.001 .
H(9) H(10) 1.551 .
H(9) H(11) 1.551 .
H(9) H(12) 3.572 2_646
H(9) H(14) 3.305 2_646
H(9) H(16) 3.417 3_756
H(9) H(17) 2.896 3_756
H(10) O(1) 3.304 2_746
H(10) C(7) 3.435 3_756
H(10) C(9) 3.532 3_756
H(10) C(11) 3.252 .
H(10) C(11) 3.156 1_655
H(10) C(14) 2.033 .
H(10) C(18) 2.956 1_655
H(10) C(20) 2.627 .
H(10) H(4) 3.516 .
H(10) H(4) 2.947 1_655
H(10) H(4) 3.310 3_756
H(10) H(7) 2.601 1_655
H(10) H(7) 3.542 3_756
H(10) H(8) 2.462 .
H(10) H(9) 1.551 .
H(10) H(11) 1.551 .
H(10) H(14) 3.042 2_746
H(11) C(7) 3.437 3_756
H(11) C(8) 3.254 3_756
H(11) C(10) 3.549 3_656
H(11) C(11) 2.623 .
H(11) C(11) 2.950 3_756
H(11) C(13) 3.478 3_756
H(11) C(14) 2.030 .
H(11) C(18) 3.120 3_756
H(11) C(20) 3.256 .
H(11) H(1) 3.485 3_756
H(11) H(2) 3.128 3_656
H(11) H(3) 2.871 3_656
H(11) H(4) 2.468 .
H(11) H(4) 2.879 3_756
H(11) H(7) 3.579 1_655
H(11) H(7) 3.137 3_756
H(11) H(8) 3.509 .
H(11) H(9) 1.551 .
H(11) H(10) 1.551 .
H(12) O(1) 2.843 .
H(12) O(2) 2.769 .
H(12) O(3) 3.012 4_555
H(12) C(17) 2.025 .
H(12) H(2) 3.163 4_555
H(12) H(9) 3.572 2_656
H(12) H(13) 1.551 .
H(12) H(14) 1.551 .
H(12) H(15) 2.922 2_646
H(12) H(16) 3.569 4_555
H(13) O(1) 2.883 1_455
H(13) O(1) 3.103 .
H(13) O(2) 2.388 .
H(13) C(13) 3.493 1_455
H(13) C(17) 2.022 .
H(13) C(20) 3.568 2_656
H(13) H(6) 2.629 1_455
H(13) H(12) 1.551 .
H(13) H(14) 1.551 .
H(14) O(1) 2.578 .
H(14) O(2) 3.099 .
H(14) C(11) 3.078 2_656
H(14) C(12) 3.538 2_656
H(14) C(14) 3.084 2_656
H(14) C(15) 3.552 2_656
H(14) C(17) 2.014 .
H(14) C(18) 3.317 2_656
H(14) C(20) 3.315 2_656
H(14) H(2) 3.275 4_555
H(14) H(4) 3.441 2_656
H(14) H(8) 3.475 2_756
H(14) H(9) 3.305 2_656
H(14) H(10) 3.042 2_756
H(14) H(12) 1.551 .
H(14) H(13) 1.551 .
H(15) O(3) 1.945 .
H(15) O(3) 3.109 3_666
H(15) C(7) 2.802 .
H(15) C(8) 3.131 .
H(15) C(22) 3.501 3_666
H(15) C(22) 3.506 3_766
H(15) H(1) 2.777 .
H(15) H(12) 2.922 2_656
H(15) H(15) 3.392 3_666
H(15) H(15) 3.570 3_766
H(15) H(16) 1.551 .
H(15) H(16) 3.367 3_666
H(15) H(16) 3.077 3_766
H(15) H(17) 1.551 .
H(15) H(17) 3.318 3_766
H(16) I(1) 3.523 4_554
H(16) O(1) 3.425 4_554
H(16) O(3) 1.953 .
H(16) O(3) 3.446 3_666
H(16) C(7) 3.127 .
H(16) C(22) 3.379 3_766
H(16) H(1) 3.389 .
H(16) H(9) 3.417 3_756
H(16) H(12) 3.569 4_554
H(16) H(15) 1.551 .
H(16) H(15) 3.367 3_666
H(16) H(15) 3.077 3_766
H(16) H(16) 3.317 3_766
H(16) H(17) 1.551 .
H(16) H(17) 3.184 3_766
H(17) O(3) 1.944 .
H(17) C(7) 2.450 .
H(17) C(8) 2.450 .
H(17) C(9) 3.461 1_655
H(17) H(1) 1.935 .
H(17) H(2) 2.724 1_655
H(17) H(9) 2.896 3_756
H(17) H(15) 1.551 .
H(17) H(15) 3.318 3_766
H(17) H(16) 1.551 .
H(17) H(16) 3.184 3_766

loop_
_geom_torsion_atom_site_label_1
_geom_torsion_atom_site_label_2
_geom_torsion_atom_site_label_3
_geom_torsion_atom_site_label_4
_geom_torsion
C(6) O(2) C(17) O(1) -6.8(5)
C(6) O(2) C(17) C(21) 175.6(3)
C(17) O(2) C(6) C(1) 98.0(3)
C(17) O(2) C(6) C(5) -84.4(3)
C(22) O(3) C(7) C(8) -1.1(5)
C(22) O(3) C(7) C(9) 178.5(3)
I(1) C(1) C(6) O(2) -7.5(3)
I(1) C(1) C(6) C(5) 175.2(2)
I(1) C(1) C(15) C(12) -49.9(3)
I(1) C(1) C(15) C(18) 125.4(3)
C(6) C(1) C(15) C(12) 136.7(3)
C(6) C(1) C(15) C(18) -48.0(5)
C(15) C(1) C(6) O(2) 165.7(2)
C(15) C(1) C(6) C(5) -11.6(5)
C(6) C(5) C(10) C(9) 179.3(3)
C(10) C(5) C(6) O(2) -58.7(4)
C(10) C(5) C(6) C(1) 118.7(3)
C(6) C(5) C(13) C(8) -178.0(3)
C(13) C(5) C(6) O(2) 120.5(3)
C(13) C(5) C(6) C(1) -62.1(4)
C(10) C(5) C(13) C(8) 1.2(5)
C(13) C(5) C(10) C(9) -0.0(5)
O(3) C(7) C(8) C(13) 179.6(3)
O(3) C(7) C(9) C(10) -178.4(3)
C(8) C(7) C(9) C(10) 1.1(5)
C(9) C(7) C(8) C(13) 0.1(4)
C(7) C(8) C(13) C(5) -1.3(5)
C(7) C(9) C(10) C(5) -1.2(5)
C(14) C(11) C(18) C(15) -0.6(5)
C(18) C(11) C(14) C(16) 176.8(3)
C(18) C(11) C(14) C(20) 0.0(4)
C(15) C(12) C(20) C(14) 0.0(5)
C(20) C(12) C(15) C(1) 174.9(3)
C(20) C(12) C(15) C(18) -0.6(5)
C(11) C(14) C(20) C(12) 0.3(5)
C(16) C(14) C(20) C(12) -176.6(3)
C(1) C(15) C(18) C(11) -174.7(3)
C(12) C(15) C(18) C(11) 0.8(5)

loop_
_cod_related_entry_id
_cod_related_entry_database
_cod_related_entry_code
1 ChemSpider 30659428
